data_4119419
loop_
_publ_author_name
'Chinmayee V. Subban'
'Mohamed Ati'
'Gwena\"elle Rousse'
'Artem M. Abakumov'
'Gustaaf Van Tendeloo'
'Rapha\"el Janot'
'Jean-Marie Tarascon'

_publ_section_title
;
 Preparation, Structure, and Electrochemistry of Layered Polyanionic
 Hydroxysulfates: LiMSO4OH (M = Fe, Co, Mn) Electrodes for Li-Ion
 Batteries
;
_journal_name_full 'Journal of the American Chemical Society'
_journal_page_first 3653
_journal_page_last 3661
_journal_paper_doi 10.1021/ja3125492
_journal_volume 135
_journal_year 2013
_chemical_formula_sum 'Co3 H2 O10 S2'
_space_group_IT_number 141
_symmetry_cell_setting tetragonal
_symmetry_space_group_name_Hall '-I 4bd 2'
_symmetry_space_group_name_H-M 'I 41/a m d :2'
_cell_angle_alpha 90.00000
_cell_angle_beta 90.00000
_cell_angle_gamma 90.00000
_cell_formula_units_Z 2
_cell_length_a 5.2969(2)
_cell_length_b 5.2969(2)
_cell_length_c 12.8390(8)
_cell_volume 360.23(3)
_computing_structure_refinement FULLPROF
_diffrn_radiation_type x-ray
_diffrn_source 'Co x-ray tube'
_pd_meas_2theta_range_inc 0.029925
_pd_meas_2theta_range_max 100.07425
_pd_meas_2theta_range_min 10.00000
_pd_meas_number_of_points 3011
_pd_proc_2theta_range_inc 0.029925
_pd_proc_2theta_range_max 100.0986
_pd_proc_2theta_range_min 10.0243
_pd_proc_ls_prof_R_factor 7.0900
_pd_proc_ls_prof_wR_expected 2.9755
_pd_proc_ls_prof_wR_factor 9.5753
_pd_proc_wavelength 1.788970
_refine_ls_number_parameters 33
_refine_ls_number_reflns 94
_refine_ls_number_restraints 0
_refine_ls_R_I_factor 9.1957
_cod_data_source_file ja3125492_si_001.cif
_cod_data_source_block 1_Co3(SO4)2(OH)2
_cod_depositor_comments
;

2017-09-03
Z value changed to be consistent with given formula
                 miguel
;
_cod_original_formula_units_Z 4
_cod_original_cell_volume 360.22(3)
_cod_original_sg_symbol_H-M 'I 41/a m d'
_cod_original_formula_sum 'Co3 S2 O10 H2'
_cod_database_code 4119419
_pd_proc_ls_prof_cr_factor 18.3709
_pd_proc_ls_prof_cwr_factor 18.7414
_pd_proc_ls_prof_cwr_expected 5.8239
_pd_proc_ls_prof_chi2 10.3557
_pd_proc_ls_prof_echi2 10.3557

loop_
_symmetry_equiv_pos_as_xyz
x,y,z
-y+1/4,x+3/4,z+1/4
-x+1/2,-y,z+1/2
y+1/4,-x+1/4,z+3/4
-x,y,z
y+3/4,x+3/4,z+1/4
x+1/2,-y,z+1/2
-y+3/4,-x+1/4,z+3/4
-x,-y,-z
y+3/4,-x+1/4,-z+3/4
x+1/2,y,-z+1/2
-y+3/4,x+3/4,-z+1/4
x,-y,-z
-y+1/4,-x+1/4,-z+3/4
-x+1/2,y,-z+1/2
y+1/4,x+3/4,-z+1/4
x+1/2,y+1/2,z+1/2
-y+3/4,x+1/4,z+3/4
-x,-y+1/2,z
y+3/4,-x+3/4,z+1/4
-x+1/2,y+1/2,z+1/2
y+1/4,x+1/4,z+3/4
x,-y+1/2,z
-y+1/4,-x+3/4,z+1/4
-x+1/2,-y+1/2,-z+1/2
y+1/4,-x+3/4,-z+1/4
x,y+1/2,-z
-y+1/4,x+1/4,-z+3/4
x+1/2,-y+1/2,-z+1/2
-y+3/4,-x+3/4,-z+1/4
-x,y+1/2,-z
y+3/4,x+1/4,-z+3/4

loop_
_atom_site_label
_atom_site_fract_x
_atom_site_fract_y
_atom_site_fract_z
_atom_site_U_iso_or_equiv
_atom_site_occupancy
_atom_site_adp_type
_atom_site_type_symbol
S 0.00000 0.75000 0.12500 0.019(2) 1.00000 Uiso S
Co 0.00000 0.00000 0.50000 0.0305(17) 0.75000 Uiso Co
O1 0.00000 0.5233(8) 0.1873(4) 0.004(2) 1.00000 Uiso O
O2 0.00000 0.25000 0.37500 0.004(2) 1.00000 Uiso O
H 0.00000 0.47500 0.38800 0.01000 0.25000 Uiso H

loop_
_atom_type_symbol
_atom_type_scat_Cromer_Mann_a1
_atom_type_scat_Cromer_Mann_b1
_atom_type_scat_Cromer_Mann_a2
_atom_type_scat_Cromer_Mann_b2
_atom_type_scat_Cromer_Mann_a3
_atom_type_scat_Cromer_Mann_b3
_atom_type_scat_Cromer_Mann_a4
_atom_type_scat_Cromer_Mann_b4
_atom_type_scat_Cromer_Mann_c
_atom_type_scat_dispersion_real
_atom_type_scat_dispersion_imag
_atom_type_scat_source
s 6.90530 1.46790 5.20340 22.21510 1.43790 0.25360 1.58630 56.17200 0.86690 0.31900 0.55700 International_Tables_for_Crystallography_Vol.C(1991)_Tables_6.1.1.4_and_6.1.1.5
co 12.28410 4.27910 7.34090 0.27840 4.00340 13.53590 2.34880 71.16920 1.01180 -2.46400 3.60800 International_Tables_for_Crystallography_Vol.C(1991)_Tables_6.1.1.4_and_6.1.1.5
o 3.04850 13.27710 2.28680 5.70110 1.54630 0.32390 0.86700 32.90890 0.25080 0.04700 0.03200 International_Tables_for_Crystallography_Vol.C(1991)_Tables_6.1.1.4_and_6.1.1.5
h 0.49300 10.51090 0.32291 26.12570 0.14019 3.14236 0.04081 57.79970 0.00304 0.00000 0.00000 International_Tables_for_Crystallography_Vol.C(1991)_Tables_6.1.1.4_and_6.1.1.5
